data_1567453
loop_
_publ_author_name
'Sellin, Malte'
'Friedmann, Christian'
'Mayl\"ander, Maximilian'
'Richert, Sabine'
'Krossing, Ingo'

_publ_section_title
;
 Towards clustered carbonyl cations [M3(CO)14]2+ (M = Ru, Os): the need
 for innocent deelectronation
;
_journal_issue 32
_journal_name_full 'Chemical Science'
_journal_page_first 9147
_journal_page_last 9158
_journal_paper_doi 10.1039/D2SC02358J
_journal_volume 13
_journal_year 2022
_chemical_formula_moiety '2(C24 Al2 F55 O6), C14 O14 Os3, C6 H2 F4'
_chemical_formula_sum 'C68 H2 Al4 F114 O26 Os3'
_chemical_formula_weight 4079.22
_space_group_crystal_system triclinic
_space_group_IT_number 2
_space_group_name_Hall '-P 1'
_space_group_name_H-M_alt 'P -1'
_atom_sites_solution_hydrogens geom
_atom_sites_solution_primary direct
_audit_creation_method
;
FinalCif V98 by Daniel Kratzert, Freiburg 2022,
https://dkratzert.de/finalcif.html
;
_audit_update_record
;
2022-02-14 deposited with the CCDC.	2022-07-07 downloaded from the CCDC.
;
_cell_angle_alpha 102.689(9)
_cell_angle_beta 103.941(14)
_cell_angle_gamma 92.667(9)
_cell_formula_units_Z 1
_cell_length_a 11.810(4)
_cell_length_b 12.939(2)
_cell_length_c 19.507(5)
_cell_measurement_reflns_used 9171
_cell_measurement_temperature 100(2)
_cell_measurement_theta_max 29.506
_cell_measurement_theta_min 2.1715
_cell_volume 2806.8(13)
_computing_cell_refinement 'SAINT V8.40B'
_computing_data_reduction 'SAINT V8.40B'
_computing_structure_refinement 'SHELXL-2018/3 (Sheldrick, 2018)'
_computing_structure_solution 'SHELXT 2018/2 (Sheldrick, 2018)'
_diffrn_ambient_environment N~2~
_diffrn_ambient_temperature 100(2)
_diffrn_detector CPAD
_diffrn_detector_area_resol_mean 7.41
_diffrn_detector_type 'Bruker PHOTON III'
_diffrn_measured_fraction_theta_full 1.000
_diffrn_measured_fraction_theta_max 0.976
_diffrn_measurement_device 'three-circle diffractometer'
_diffrn_measurement_device_type 'Bruker D8 VENTURE dual wavelength Mo/Cu'
_diffrn_measurement_method '\w and \f scans'
_diffrn_measurement_specimen_support 'MiTeGen micromount'
_diffrn_radiation_monochromator 'mirror optics'
_diffrn_radiation_probe x-ray
_diffrn_radiation_type MoK\a
_diffrn_radiation_wavelength 0.71073
_diffrn_reflns_av_R_equivalents 0.0673
_diffrn_reflns_av_unetI/netI 0.0590
_diffrn_reflns_Laue_measured_fraction_full 1.000
_diffrn_reflns_Laue_measured_fraction_max 0.976
_diffrn_reflns_limit_h_max 17
_diffrn_reflns_limit_h_min -15
_diffrn_reflns_limit_k_max 19
_diffrn_reflns_limit_k_min -19
_diffrn_reflns_limit_l_max 28
_diffrn_reflns_limit_l_min -29
_diffrn_reflns_number 86130
_diffrn_reflns_point_group_measured_fraction_full 1.000
_diffrn_reflns_point_group_measured_fraction_max 0.976
_diffrn_reflns_theta_full 25.242
_diffrn_reflns_theta_max 32.091
_diffrn_reflns_theta_min 1.622
_diffrn_source 'microfocus sealed X-ray tube'
_diffrn_source_current 1.4
_diffrn_source_type 'Incoatec I\ms'
_diffrn_source_voltage 50.0
_exptl_absorpt_coefficient_mu 3.677
_exptl_absorpt_correction_T_max 0.7463
_exptl_absorpt_correction_T_min 0.7042
_exptl_absorpt_correction_type multi-scan
_exptl_absorpt_process_details
;
SADABS-2016/2 - Bruker AXS area detector scaling and absorption correction:
Krause, L., Herbst-Irmer, R., Sheldrick G.M. & Stalke D., J. Appl. Cryst. 48
(2015) 3-10
;
_exptl_crystal_colour white
_exptl_crystal_density_diffrn 2.413
_exptl_crystal_description block
_exptl_crystal_F_000 1924
_exptl_crystal_recrystallization_method 'diffusion of n-pentane in 1,2,3,4-tetrafluorobenzene'
_exptl_crystal_size_max 0.103
_exptl_crystal_size_mid 0.080
_exptl_crystal_size_min 0.071
_refine_diff_density_max 2.002
_refine_diff_density_min -2.129
_refine_diff_density_rms 0.177
_refine_ls_extinction_method none
_refine_ls_goodness_of_fit_ref 1.003
_refine_ls_hydrogen_treatment constr
_refine_ls_matrix_type full
_refine_ls_number_parameters 1142
_refine_ls_number_reflns 19196
_refine_ls_number_restraints 8318
_refine_ls_restrained_S_all 0.919
_refine_ls_R_factor_all 0.0672
_refine_ls_R_factor_gt 0.0415
_refine_ls_shift/su_max 0.003
_refine_ls_shift/su_mean 0.000
_refine_ls_structure_factor_coef Fsqd
_refine_ls_weighting_details 'w=1/[\s^2^(Fo^2^)+(0.0434P)^2^+6.9523P] where P=(Fo^2^+2Fc^2^)/3'
_refine_ls_weighting_scheme calc
_refine_ls_wR_factor_gt 0.0901
_refine_ls_wR_factor_ref 0.1020
_reflns_Friedel_coverage 0.000
_reflns_number_gt 14185
_reflns_number_total 19196
_reflns_threshold_expression 'I > 2\s(I)'
_cod_data_source_file d2sc02358j2.cif
_cod_data_source_block p-1_a_CCDC2
_cod_depositor_comments 'Adding full bibliography for 1567449--1567458.cif.'
_cod_original_cell_volume 2806.9(13)
_cod_database_code 1567453
_shelx_shelxl_version_number 2018/3
_shelx_space_group_comment
;
The symmetry employed for this shelxl refinement is uniquely defined
by the following loop, which should always be used as a source of
symmetry information in preference to the above space-group names.
They are only intended as comments.
;
_shelx_estimated_absorpt_t_min 0.703
_shelx_estimated_absorpt_t_max 0.780
_olex2_diffrn_ambient_temperature_device 'Oxford Cryostream 800'

loop_
_space_group_symop_operation_xyz
'x, y, z'
'-x, -y, -z'

loop_
_atom_site_label
_atom_site_type_symbol
_atom_site_fract_x
_atom_site_fract_y
_atom_site_fract_z
_atom_site_U_iso_or_equiv
_atom_site_adp_type
_atom_site_occupancy
_atom_site_site_symmetry_order
_atom_site_calc_flag
_atom_site_refinement_flags_posn
_atom_site_refinement_flags_adp
_atom_site_refinement_flags_occupancy
_atom_site_disorder_assembly
_atom_site_disorder_group
Os1 Os 0.04961(2) 0.58252(2) 0.65669(2) 0.01601(4) Uani 1 1 d . . . . .
Os2 Os 0.000000 0.500000 0.500000 0.01458(5) Uani 1 2 d S . P . .
Al1 Al 0.59105(11) 0.30458(10) 0.78386(6) 0.0168(2) Uani 1 1 d . . . . .
Al2 Al 0.66638(11) 0.04984(9) 0.80380(6) 0.0166(2) Uani 1 1 d . . . . .
F1 F 0.6239(2) 0.17591(19) 0.79368(13) 0.0206(5) Uani 1 1 d . . . . .
O2 O -0.0074(3) 0.3518(3) 0.67127(18) 0.0287(7) Uani 1 1 d . . . . .
C1 C 0.0857(4) 0.6443(3) 0.7632(2) 0.0181(7) Uani 1 1 d . . . . .
C2 C 0.0126(4) 0.4349(3) 0.6659(2) 0.0202(8) Uani 1 1 d . . . . .
O1 O 0.1069(3) 0.6788(3) 0.82246(17) 0.0295(7) Uani 1 1 d . . . . .
O3 O 0.3034(3) 0.5302(3) 0.65470(17) 0.0255(6) Uani 1 1 d . . . . .
O4 O 0.0964(3) 0.8015(2) 0.62236(18) 0.0257(6) Uani 1 1 d . . . . .
O5 O -0.2164(3) 0.6137(3) 0.62427(18) 0.0283(7) Uani 1 1 d . . . . .
O6 O -0.2307(3) 0.3759(3) 0.49838(18) 0.0283(7) Uani 1 1 d . . . . .
O7 O 0.1382(3) 0.3076(3) 0.52173(19) 0.0287(7) Uani 1 1 d . . . . .
C3 C 0.2131(4) 0.5507(3) 0.6575(2) 0.0198(8) Uani 1 1 d . . . . .
C4 C 0.0812(4) 0.7226(3) 0.6359(2) 0.0198(8) Uani 1 1 d . . . . .
C5 C -0.1208(4) 0.6029(3) 0.6376(2) 0.0209(8) Uani 1 1 d . . . . .
C6 C -0.1456(3) 0.4197(3) 0.4997(2) 0.0178(7) Uani 1 1 d . . . . .
C7 C 0.0873(3) 0.3779(3) 0.5147(2) 0.0179(7) Uani 1 1 d . . . . .
O1_1 O 0.5476(3) -0.0368(3) 0.75331(17) 0.0305(7) Uani 1 1 d D U . . .
C1_1 C 0.4667(4) -0.1174(3) 0.7487(2) 0.0224(8) Uani 1 1 d D U . . .
C2_1 C 0.5110(4) -0.1840(4) 0.8051(3) 0.0337(10) Uani 1 1 d D U . . .
F1_1 F 0.5019(3) -0.1357(3) 0.87066(16) 0.0392(7) Uani 1 1 d D U . . .
F2_1 F 0.4481(3) -0.2800(2) 0.78583(19) 0.0517(9) Uani 1 1 d D U . . .
F3_1 F 0.6222(3) -0.1985(3) 0.80965(19) 0.0460(8) Uani 1 1 d D U . . .
C3_1 C 0.4390(4) -0.1893(3) 0.6702(2) 0.0285(9) Uani 1 1 d D U . . .
F4_1 F 0.4311(3) -0.1314(2) 0.62118(15) 0.0366(7) Uani 1 1 d D U . . .
F5_1 F 0.5239(3) -0.2517(3) 0.66333(18) 0.0455(8) Uani 1 1 d D U . . .
F6_1 F 0.3379(2) -0.2518(2) 0.65248(16) 0.0338(6) Uani 1 1 d D U . . .
C4_1 C 0.3527(4) -0.0704(4) 0.7623(2) 0.0305(9) Uani 1 1 d D U . . .
F7_1 F 0.2964(3) -0.0352(2) 0.70510(16) 0.0384(7) Uani 1 1 d D U . . .
F8_1 F 0.2777(3) -0.1427(3) 0.77194(18) 0.0419(7) Uani 1 1 d D U . . .
F9_1 F 0.3780(3) 0.0110(3) 0.81981(17) 0.0465(8) Uani 1 1 d D U . . .
O1_2 O 0.6919(3) 0.0454(2) 0.89246(15) 0.0230(6) Uani 1 1 d D U . . .
C1_2 C 0.7430(4) 0.0956(3) 0.9632(2) 0.0221(8) Uani 1 1 d D U . . .
C2_2 C 0.8639(4) 0.1551(4) 0.9699(2) 0.0264(9) Uani 1 1 d D U . . .
F1_2 F 0.9455(2) 0.0882(3) 0.96627(17) 0.0386(7) Uani 1 1 d D U . . .
F2_2 F 0.9011(3) 0.2307(3) 1.03094(15) 0.0397(7) Uani 1 1 d D U . . .
F3_2 F 0.8552(3) 0.2015(2) 0.91394(15) 0.0345(6) Uani 1 1 d D U . . .
C3_2 C 0.6613(4) 0.1771(4) 0.9902(2) 0.0331(10) Uani 1 1 d D U . . .
F4_2 F 0.5510(3) 0.1328(3) 0.96988(19) 0.0471(9) Uani 1 1 d D U . . .
F5_2 F 0.6652(3) 0.2612(3) 0.96203(19) 0.0465(8) Uani 1 1 d D U . . .
F6_2 F 0.6906(3) 0.2115(3) 1.06239(16) 0.0511(9) Uani 1 1 d D U . . .
C4_2 C 0.7601(4) 0.0114(4) 1.0093(3) 0.0367(11) Uani 1 1 d D U . . .
F7_2 F 0.6584(3) -0.0217(3) 1.01937(18) 0.0517(9) Uani 1 1 d D U . . .
F8_2 F 0.8342(3) 0.0511(3) 1.07448(18) 0.0550(10) Uani 1 1 d D U . . .
F9_2 F 0.8015(3) -0.0733(3) 0.9756(2) 0.0508(9) Uani 1 1 d D U . . .
O1_3 O 0.7817(3) 0.0414(2) 0.76457(16) 0.0215(6) Uani 1 1 d D U . . .
C1_3 C 0.8595(4) -0.0150(3) 0.7357(2) 0.0228(8) Uani 1 1 d D U . . .
C2_3 C 0.9740(4) 0.0604(4) 0.7508(3) 0.0289(9) Uani 1 1 d D U . . .
F1_3 F 1.0333(3) 0.0770(3) 0.82064(17) 0.0439(8) Uani 1 1 d D U . . .
F2_3 F 1.0455(3) 0.0194(3) 0.71102(18) 0.0421(8) Uani 1 1 d D U . . .
F3_3 F 0.9497(3) 0.1539(2) 0.7381(2) 0.0432(8) Uani 1 1 d D U . . .
C3_3 C 0.8074(4) -0.0582(4) 0.6521(2) 0.0291(9) Uani 1 1 d D U . . .
F4_3 F 0.6976(3) -0.0976(3) 0.63718(16) 0.0416(8) Uani 1 1 d D U . . .
F5_3 F 0.8126(3) 0.0201(3) 0.61786(16) 0.0425(8) Uani 1 1 d D U . . .
F6_3 F 0.8684(3) -0.1333(3) 0.62330(16) 0.0419(8) Uani 1 1 d D U . . .
C4_3 C 0.8896(4) -0.1103(4) 0.7711(2) 0.0293(9) Uani 1 1 d D U . . .
F7_3 F 0.8040(3) -0.1917(2) 0.74135(19) 0.0462(8) Uani 1 1 d D U . . .
F8_3 F 0.9870(3) -0.1501(3) 0.75891(19) 0.0469(8) Uani 1 1 d D U . . .
F9_3 F 0.8996(3) -0.0855(3) 0.84133(16) 0.0431(8) Uani 1 1 d D U . . .
O1_5 O 0.4895(3) 0.3366(3) 0.83162(17) 0.0283(7) Uani 1 1 d D U . . .
C1_5 C 0.3770(4) 0.3512(3) 0.8311(2) 0.0208(7) Uani 1 1 d D U . . .
C2_5 C 0.3608(5) 0.4713(4) 0.8373(3) 0.0363(11) Uani 1 1 d D U . . .
F1_5 F 0.4049(3) 0.5287(2) 0.90493(17) 0.0496(9) Uani 1 1 d D U . . .
F2_5 F 0.2485(3) 0.4877(3) 0.8164(2) 0.0586(11) Uani 1 1 d D U . . .
F3_5 F 0.4167(4) 0.5086(3) 0.79467(18) 0.0529(10) Uani 1 1 d D U . . .
C3_5 C 0.2893(4) 0.2848(3) 0.7604(2) 0.0233(8) Uani 1 1 d D U . . .
F4_5 F 0.3256(3) 0.1893(2) 0.74115(15) 0.0374(7) Uani 1 1 d D U . . .
F5_5 F 0.2838(2) 0.3309(2) 0.70453(14) 0.0275(6) Uani 1 1 d D U . . .
F6_5 F 0.1815(3) 0.2711(3) 0.76738(17) 0.0419(8) Uani 1 1 d D U . . .
C4_5 C 0.3497(4) 0.3177(4) 0.8977(2) 0.0308(10) Uani 1 1 d D U . . .
F7_5 F 0.3374(4) 0.2123(3) 0.88602(18) 0.0516(9) Uani 1 1 d D U . . .
F8_5 F 0.2514(3) 0.3540(3) 0.91084(18) 0.0513(9) Uani 1 1 d D U . . .
F9_5 F 0.4361(3) 0.3551(3) 0.95720(14) 0.0375(7) Uani 1 1 d D U . . .
O1_6 O 0.5334(3) 0.2962(2) 0.69302(15) 0.0206(6) Uani 1 1 d D U . . .
C1_6 C 0.5463(3) 0.2634(3) 0.6243(2) 0.0218(8) Uani 1 1 d D U . . .
C2_6 C 0.4954(4) 0.3444(4) 0.5799(2) 0.0268(9) Uani 1 1 d D U . . .
F1_6 F 0.3783(3) 0.3339(3) 0.56365(16) 0.0422(8) Uani 1 1 d D U . . .
F2_6 F 0.5269(3) 0.3320(3) 0.51766(15) 0.0391(7) Uani 1 1 d D U . . .
F3_6 F 0.5298(3) 0.4441(2) 0.61768(17) 0.0393(7) Uani 1 1 d D U . . .
C3_6 C 0.6781(4) 0.2593(4) 0.6253(2) 0.0282(9) Uani 1 1 d D U . . .
F4_6 F 0.7326(3) 0.2200(3) 0.67997(15) 0.0365(7) Uani 1 1 d D U . . .
F5_6 F 0.7312(2) 0.3580(2) 0.63569(16) 0.0347(6) Uani 1 1 d D U . . .
F6_6 F 0.6930(3) 0.2003(3) 0.56376(15) 0.0367(7) Uani 1 1 d D U . . .
C4_6 C 0.4783(4) 0.1520(4) 0.5885(2) 0.0316(10) Uani 1 1 d D U . . .
F7_6 F 0.5380(3) 0.0788(2) 0.61716(18) 0.0482(9) Uani 1 1 d D U . . .
F8_6 F 0.4645(3) 0.1245(3) 0.51692(15) 0.0448(8) Uani 1 1 d D U . . .
F9_6 F 0.3735(3) 0.1471(3) 0.60101(18) 0.0489(9) Uani 1 1 d D U . . .
F1_7 F -0.0608(13) 0.1960(13) 0.5450(8) 0.036(3) Uani 0.5 1 d D U P A -1
F2_7 F -0.2015(5) 0.0422(5) 0.4379(3) 0.0359(14) Uani 0.5 1 d D U P A -1
F3_7 F -0.1261(5) -0.1527(4) 0.3983(3) 0.0329(13) Uani 0.5 1 d D U P A -1
F4_7 F 0.0878(13) -0.1934(13) 0.4686(8) 0.031(3) Uani 0.5 1 d D U P A -1
C1_7 C -0.0217(10) 0.1003(11) 0.5255(7) 0.023(2) Uani 0.5 1 d D U P A -1
C2_7 C -0.0951(10) 0.0227(10) 0.4715(7) 0.023(2) Uani 0.5 1 d D U P A -1
C3_7 C -0.0567(10) -0.0770(10) 0.4516(7) 0.021(2) Uani 0.5 1 d D U P A -1
C4_7 C 0.0535(10) -0.0952(12) 0.4876(8) 0.023(2) Uani 0.5 1 d D U P A -1
C5_7 C 0.1272(11) -0.0173(12) 0.5416(8) 0.028(3) Uani 0.5 1 d D U P A -1
H5_7 H 0.203334 -0.031526 0.564812 0.033 Uiso 0.5 1 calc R U P A -1
C6_7 C 0.0894(11) 0.0821(11) 0.5618(8) 0.026(2) Uani 0.5 1 d D U P A -1
H6_7 H 0.138347 0.136566 0.599588 0.031 Uiso 0.5 1 calc R U P A -1
O1_8 O 0.7252(5) 0.3777(5) 0.8215(4) 0.0232(11) Uani 0.828(11) 1 d D U P B 1
C1_8 C 0.7920(5) 0.4721(5) 0.8547(3) 0.0232(9) Uani 0.828(11) 1 d D U P B 1
C2_8 C 0.9225(5) 0.4486(5) 0.8720(4) 0.0335(12) Uani 0.828(11) 1 d D U P B 1
F1_8 F 0.9462(5) 0.4074(4) 0.9310(3) 0.0550(16) Uani 0.828(11) 1 d D U P B 1
F2_8 F 0.9966(5) 0.5363(5) 0.8878(4) 0.0397(13) Uani 0.828(11) 1 d D U P B 1
F3_8 F 0.9436(5) 0.3783(5) 0.8195(4) 0.0537(15) Uani 0.828(11) 1 d D U P B 1
C3_8 C 0.7751(6) 0.5496(5) 0.8031(4) 0.0329(12) Uani 0.828(11) 1 d D U P B 1
F4_8 F 0.6640(5) 0.5434(6) 0.7668(3) 0.0463(14) Uani 0.828(11) 1 d D U P B 1
F5_8 F 0.8361(5) 0.5193(5) 0.7518(3) 0.0481(13) Uani 0.828(11) 1 d D U P B 1
F6_8 F 0.8147(8) 0.6497(5) 0.8371(5) 0.0436(17) Uani 0.828(11) 1 d D U P B 1
C4_8 C 0.7604(6) 0.5252(6) 0.9261(4) 0.0422(14) Uani 0.828(11) 1 d D U P B 1
F7_8 F 0.6569(4) 0.5686(5) 0.9079(4) 0.0611(17) Uani 0.828(11) 1 d D U P B 1
F8_8 F 0.8422(6) 0.6023(6) 0.9681(4) 0.0471(17) Uani 0.828(11) 1 d D U P B 1
F9_8 F 0.7431(8) 0.4563(5) 0.9626(3) 0.070(2) Uani 0.828(11) 1 d D U P B 1
O1_9 O 0.710(3) 0.385(2) 0.820(2) 0.031(5) Uani 0.172(11) 1 d D U P B 2
C1_9 C 0.7824(17) 0.4742(19) 0.8544(10) 0.031(3) Uani 0.172(11) 1 d D U P B 2
C2_9 C 0.9052(18) 0.4494(18) 0.8929(12) 0.042(3) Uani 0.172(11) 1 d D U P B 2
F1_9 F 0.895(2) 0.4275(18) 0.9556(11) 0.051(5) Uani 0.172(11) 1 d D U P B 2
F2_9 F 0.984(3) 0.534(2) 0.9060(18) 0.046(6) Uani 0.172(11) 1 d D U P B 2
F3_9 F 0.943(2) 0.370(2) 0.8518(15) 0.049(5) Uani 0.172(11) 1 d D U P B 2
C3_9 C 0.799(2) 0.541(2) 0.7997(12) 0.041(3) Uani 0.172(11) 1 d D U P B 2
F4_9 F 0.697(2) 0.542(3) 0.7543(15) 0.047(5) Uani 0.172(11) 1 d D U P B 2
F5_9 F 0.878(2) 0.495(2) 0.7665(16) 0.059(5) Uani 0.172(11) 1 d D U P B 2
F6_9 F 0.839(4) 0.642(2) 0.833(2) 0.039(5) Uani 0.172(11) 1 d D U P B 2
C4_9 C 0.7300(19) 0.5441(18) 0.9124(12) 0.040(3) Uani 0.172(11) 1 d D U P B 2
F7_9 F 0.647(2) 0.594(2) 0.8757(16) 0.069(6) Uani 0.172(11) 1 d D U P B 2
F8_9 F 0.811(3) 0.617(2) 0.9598(17) 0.044(6) Uani 0.172(11) 1 d D U P B 2
F9_9 F 0.689(2) 0.4850(17) 0.9499(13) 0.039(4) Uani 0.172(11) 1 d D U P B 2

loop_
_atom_site_aniso_label
_atom_site_aniso_U_11
_atom_site_aniso_U_22
_atom_site_aniso_U_33
_atom_site_aniso_U_23
_atom_site_aniso_U_13
_atom_site_aniso_U_12
Os1 0.01618(7) 0.01732(7) 0.01442(7) 0.00262(5) 0.00478(5) 0.00172(5)
Os2 0.01433(10) 0.01519(9) 0.01424(9) 0.00287(7) 0.00443(7) 0.00095(7)
Al1 0.0168(5) 0.0183(5) 0.0164(5) 0.0046(4) 0.0057(4) 0.0032(5)
Al2 0.0162(5) 0.0168(5) 0.0165(5) 0.0043(4) 0.0036(4) 0.0015(4)
F1 0.0228(12) 0.0187(11) 0.0218(11) 0.0065(9) 0.0067(10) 0.0047(9)
O2 0.0304(17) 0.0242(15) 0.0339(17) 0.0103(13) 0.0097(14) 0.0026(13)
C1 0.0229(19) 0.0180(17) 0.0129(16) 0.0018(13) 0.0048(14) 0.0038(15)
C2 0.0214(19) 0.0212(18) 0.0189(17) 0.0049(14) 0.0074(15) -0.0005(16)
O1 0.0359(19) 0.0300(17) 0.0193(15) 0.0037(12) 0.0033(13) -0.0001(15)
O3 0.0188(14) 0.0299(16) 0.0290(16) 0.0096(13) 0.0056(12) 0.0043(13)
O4 0.0249(16) 0.0208(14) 0.0313(16) 0.0061(12) 0.0075(13) 0.0014(12)
O5 0.0197(15) 0.0344(17) 0.0313(17) 0.0065(14) 0.0084(13) 0.0051(13)
O6 0.0232(16) 0.0332(17) 0.0283(16) 0.0063(13) 0.0086(13) -0.0053(13)
O7 0.0244(16) 0.0259(16) 0.0378(18) 0.0100(14) 0.0087(14) 0.0073(13)
C3 0.0214(19) 0.0212(18) 0.0151(16) 0.0031(14) 0.0029(15) -0.0007(15)
C4 0.0228(19) 0.0171(17) 0.0183(17) 0.0001(14) 0.0067(15) 0.0024(15)
C5 0.0189(19) 0.0245(19) 0.0187(18) 0.0021(15) 0.0060(15) 0.0050(16)
C6 0.0175(18) 0.0189(17) 0.0174(17) 0.0046(14) 0.0057(14) 0.0002(14)
C7 0.0162(17) 0.0173(17) 0.0206(18) 0.0055(14) 0.0047(14) 0.0012(14)
O1_1 0.0334(18) 0.0327(17) 0.0215(15) 0.0088(13) 0.0006(13) -0.0128(14)
C1_1 0.0213(19) 0.0211(18) 0.0228(18) 0.0038(14) 0.0043(15) -0.0030(15)
C2_1 0.034(2) 0.028(2) 0.037(2) 0.0135(19) 0.001(2) 0.0006(19)
F1_1 0.0451(18) 0.0446(17) 0.0291(14) 0.0163(13) 0.0069(13) -0.0071(14)
F2_1 0.066(2) 0.0283(15) 0.055(2) 0.0200(15) -0.0020(18) -0.0109(15)
F3_1 0.0384(17) 0.0454(19) 0.053(2) 0.0177(16) 0.0015(15) 0.0147(15)
C3_1 0.028(2) 0.024(2) 0.030(2) 0.0003(16) 0.0080(18) -0.0018(17)
F4_1 0.0380(17) 0.0430(17) 0.0246(13) 0.0056(12) 0.0052(12) -0.0108(13)
F5_1 0.0377(17) 0.0485(19) 0.0436(18) -0.0064(15) 0.0120(15) 0.0142(15)
F6_1 0.0284(14) 0.0263(13) 0.0378(15) -0.0048(11) 0.0052(12) -0.0088(11)
C4_1 0.030(2) 0.029(2) 0.027(2) 0.0002(17) 0.0029(18) 0.0007(18)
F7_1 0.0369(17) 0.0316(15) 0.0368(15) 0.0016(12) -0.0046(13) 0.0093(13)
F8_1 0.0290(15) 0.055(2) 0.0429(17) 0.0093(15) 0.0156(14) -0.0028(14)
F9_1 0.051(2) 0.0411(17) 0.0355(16) -0.0084(13) 0.0040(15) 0.0133(16)
O1_2 0.0236(15) 0.0265(15) 0.0157(13) 0.0048(11) 0.0000(11) -0.0014(12)
C1_2 0.0212(18) 0.032(2) 0.0142(16) 0.0077(15) 0.0038(14) 0.0032(16)
C2_2 0.0216(19) 0.033(2) 0.0213(18) 0.0018(16) 0.0039(16) -0.0002(17)
F1_2 0.0204(13) 0.0494(18) 0.0454(17) 0.0083(14) 0.0089(13) 0.0098(13)
F2_2 0.0281(15) 0.0537(19) 0.0274(14) -0.0076(13) 0.0069(12) -0.0093(14)
F3_2 0.0412(17) 0.0335(15) 0.0296(14) 0.0065(12) 0.0134(13) -0.0075(13)
C3_2 0.024(2) 0.044(3) 0.028(2) 0.0010(19) 0.0056(18) 0.004(2)
F4_2 0.0195(14) 0.066(2) 0.0491(19) -0.0019(17) 0.0103(13) 0.0080(14)
F5_2 0.048(2) 0.0389(17) 0.0508(19) 0.0051(14) 0.0127(16) 0.0190(15)
F6_2 0.0410(18) 0.075(3) 0.0289(15) -0.0108(15) 0.0154(14) 0.0015(18)
C4_2 0.030(2) 0.051(3) 0.031(2) 0.023(2) 0.0021(19) 0.001(2)
F7_2 0.0453(19) 0.074(3) 0.0412(18) 0.0315(18) 0.0091(15) -0.0114(18)
F8_2 0.048(2) 0.080(3) 0.0342(17) 0.0319(17) -0.0092(15) -0.0015(19)
F9_2 0.052(2) 0.0459(19) 0.059(2) 0.0316(16) 0.0025(17) 0.0139(16)
O1_3 0.0211(14) 0.0228(14) 0.0242(14) 0.0063(11) 0.0108(12) 0.0071(12)
C1_3 0.0229(19) 0.0246(19) 0.0234(18) 0.0055(15) 0.0099(16) 0.0081(16)
C2_3 0.023(2) 0.032(2) 0.036(2) 0.0108(19) 0.0124(18) 0.0074(17)
F1_3 0.0289(16) 0.052(2) 0.0421(17) 0.0024(15) -0.0001(13) 0.0036(14)
F2_3 0.0269(15) 0.0506(19) 0.0548(19) 0.0117(16) 0.0213(14) 0.0098(14)
F3_3 0.0309(16) 0.0362(16) 0.070(2) 0.0242(16) 0.0168(16) 0.0040(13)
C3_3 0.030(2) 0.035(2) 0.025(2) 0.0085(17) 0.0108(18) 0.0101(19)
F4_3 0.0332(16) 0.055(2) 0.0294(15) -0.0008(14) 0.0059(13) -0.0029(14)
F5_3 0.053(2) 0.0527(19) 0.0299(15) 0.0190(14) 0.0158(14) 0.0151(16)
F6_3 0.0426(18) 0.0512(19) 0.0299(15) -0.0027(13) 0.0143(13) 0.0194(15)
C4_3 0.038(2) 0.027(2) 0.028(2) 0.0076(17) 0.0138(19) 0.0139(18)
F7_3 0.061(2) 0.0273(15) 0.052(2) 0.0110(14) 0.0163(17) 0.0046(15)
F8_3 0.059(2) 0.0480(19) 0.0504(19) 0.0226(15) 0.0293(17) 0.0378(17)
F9_3 0.063(2) 0.0438(18) 0.0304(15) 0.0165(13) 0.0158(15) 0.0286(16)
O1_5 0.0223(15) 0.0441(19) 0.0219(14) 0.0095(13) 0.0092(12) 0.0119(14)
C1_5 0.0209(18) 0.0254(18) 0.0172(16) 0.0062(14) 0.0054(14) 0.0069(15)
C2_5 0.042(3) 0.025(2) 0.033(2) 0.0023(18) -0.003(2) 0.010(2)
F1_5 0.067(2) 0.0296(15) 0.0377(17) -0.0051(13) -0.0030(16) 0.0094(16)
F2_5 0.055(2) 0.046(2) 0.058(2) -0.0011(16) -0.0091(18) 0.0339(18)
F3_5 0.072(3) 0.0349(17) 0.0428(18) 0.0183(14) -0.0067(17) -0.0112(17)
C3_5 0.0238(19) 0.0219(18) 0.0252(19) 0.0055(15) 0.0086(16) 0.0007(16)
F4_5 0.061(2) 0.0212(13) 0.0281(14) 0.0025(11) 0.0113(14) 0.0067(13)
F5_5 0.0285(14) 0.0296(13) 0.0246(12) 0.0110(10) 0.0031(11) 0.0023(11)
F6_5 0.0243(14) 0.061(2) 0.0354(16) 0.0040(15) 0.0086(12) -0.0106(14)
C4_5 0.032(2) 0.041(2) 0.0214(19) 0.0052(18) 0.0125(17) 0.005(2)
F7_5 0.086(3) 0.0390(17) 0.0346(17) 0.0164(14) 0.0204(18) -0.0032(18)
F8_5 0.0317(16) 0.088(3) 0.0358(17) 0.0036(17) 0.0224(14) 0.0077(17)
F9_5 0.0388(16) 0.0564(19) 0.0187(12) 0.0079(12) 0.0100(12) 0.0108(15)
O1_6 0.0230(14) 0.0263(15) 0.0142(12) 0.0053(11) 0.0070(11) 0.0042(12)
C1_6 0.0211(18) 0.030(2) 0.0148(16) 0.0041(14) 0.0061(14) 0.0052(16)
C2_6 0.0199(19) 0.041(2) 0.0228(19) 0.0139(17) 0.0060(16) 0.0066(18)
F1_6 0.0225(14) 0.072(2) 0.0342(16) 0.0178(15) 0.0048(12) 0.0177(15)
F2_6 0.0392(17) 0.065(2) 0.0256(14) 0.0259(14) 0.0157(13) 0.0206(15)
F3_6 0.0446(18) 0.0361(15) 0.0412(17) 0.0174(13) 0.0098(14) 0.0118(14)
C3_6 0.026(2) 0.039(2) 0.0231(19) 0.0095(17) 0.0098(17) 0.0087(18)
F4_6 0.0316(15) 0.0566(19) 0.0291(14) 0.0207(13) 0.0096(12) 0.0219(14)
F5_6 0.0246(14) 0.0454(17) 0.0357(15) 0.0126(13) 0.0090(12) -0.0004(12)
F6_6 0.0368(16) 0.0508(18) 0.0298(14) 0.0113(13) 0.0184(13) 0.0185(14)
C4_6 0.040(3) 0.033(2) 0.0211(19) 0.0005(17) 0.0127(19) -0.0017(19)
F7_6 0.073(3) 0.0278(15) 0.0439(18) 0.0068(13) 0.0170(17) 0.0035(16)
F8_6 0.052(2) 0.0519(19) 0.0210(13) -0.0062(13) 0.0070(13) -0.0029(16)
F9_6 0.0373(17) 0.057(2) 0.0437(18) -0.0076(16) 0.0162(15) -0.0224(15)
F1_7 0.028(7) 0.024(4) 0.052(7) 0.001(4) 0.010(6) 0.004(4)
F2_7 0.022(3) 0.036(3) 0.053(4) 0.024(3) 0.001(3) 0.002(2)
F3_7 0.033(3) 0.030(3) 0.026(3) 0.002(2) -0.005(2) -0.007(2)
F4_7 0.026(6) 0.028(4) 0.041(5) 0.012(4) 0.010(5) 0.010(4)
C1_7 0.029(6) 0.016(4) 0.027(5) 0.007(4) 0.012(4) 0.000(4)
C2_7 0.019(5) 0.024(4) 0.029(6) 0.015(4) 0.005(4) 0.001(4)
C3_7 0.020(5) 0.021(4) 0.019(5) 0.006(3) 0.001(4) -0.003(4)
C4_7 0.016(5) 0.024(4) 0.029(6) 0.007(4) 0.006(4) 0.003(4)
C5_7 0.023(6) 0.035(5) 0.023(5) 0.010(4) 0.001(4) 0.000(5)
C6_7 0.030(6) 0.030(5) 0.017(5) 0.008(4) 0.007(4) -0.004(5)
O1_8 0.016(2) 0.0259(19) 0.024(2) 0.0020(16) 0.0026(18) -0.0021(16)
C1_8 0.024(2) 0.023(2) 0.0215(19) 0.0045(15) 0.0061(16) -0.0035(16)
C2_8 0.025(2) 0.031(2) 0.040(3) 0.009(2) 0.001(2) -0.0028(18)
F1_8 0.055(3) 0.043(3) 0.057(3) 0.028(2) -0.016(2) -0.008(2)
F2_8 0.0228(19) 0.039(2) 0.056(4) 0.015(2) 0.007(2) -0.0068(16)
F3_8 0.029(2) 0.056(3) 0.065(3) -0.004(3) 0.007(3) 0.013(2)
C3_8 0.030(3) 0.034(2) 0.037(3) 0.015(2) 0.006(2) 0.002(2)
F4_8 0.037(2) 0.048(3) 0.051(3) 0.020(2) -0.003(2) 0.009(2)
F5_8 0.054(3) 0.065(3) 0.037(2) 0.026(2) 0.021(2) 0.009(2)
F6_8 0.045(4) 0.0286(19) 0.057(3) 0.0175(18) 0.007(3) 0.0035(19)
C4_8 0.044(3) 0.044(3) 0.033(3) -0.008(2) 0.021(2) -0.019(2)
F7_8 0.042(2) 0.066(3) 0.067(4) -0.022(3) 0.033(2) -0.004(2)
F8_8 0.051(3) 0.044(3) 0.035(3) -0.010(2) 0.010(2) -0.015(2)
F9_8 0.111(6) 0.067(4) 0.029(2) -0.001(2) 0.031(3) -0.040(3)
O1_9 0.033(8) 0.031(6) 0.025(8) 0.003(6) 0.002(7) -0.010(7)
C1_9 0.030(5) 0.031(5) 0.029(5) 0.002(4) 0.009(4) -0.011(4)
C2_9 0.032(5) 0.040(6) 0.045(7) 0.009(5) 0.000(5) -0.010(5)
F1_9 0.058(11) 0.040(9) 0.043(7) 0.011(6) -0.005(6) -0.018(8)
F2_9 0.036(8) 0.051(8) 0.039(12) 0.015(7) -0.010(8) -0.020(8)
F3_9 0.029(8) 0.053(8) 0.056(10) 0.005(8) 0.001(9) -0.003(6)
C3_9 0.044(7) 0.043(6) 0.038(6) 0.012(5) 0.018(5) -0.008(5)
F4_9 0.052(8) 0.053(11) 0.036(8) 0.017(8) 0.011(6) -0.015(8)
F5_9 0.061(10) 0.059(11) 0.060(11) -0.001(8) 0.041(9) -0.016(8)
F6_9 0.033(12) 0.039(6) 0.050(10) 0.017(6) 0.017(8) -0.005(7)
C4_9 0.043(7) 0.036(6) 0.038(6) 0.000(4) 0.018(5) -0.008(5)
F7_9 0.078(10) 0.057(11) 0.066(12) 0.006(9) 0.014(8) 0.023(8)
F8_9 0.063(11) 0.036(9) 0.032(8) -0.004(6) 0.026(7) -0.019(8)
F9_9 0.046(10) 0.027(8) 0.040(9) -0.009(6) 0.025(8) -0.010(7)

loop_
_atom_type_symbol
_atom_type_description
_atom_type_scat_dispersion_real
_atom_type_scat_dispersion_imag
_atom_type_scat_source
C C 0.0033 0.0016 'International Tables Vol C Tables 4.2.6.8 and 6.1.1.4'
O O 0.0106 0.0060 'International Tables Vol C Tables 4.2.6.8 and 6.1.1.4'
F F 0.0171 0.0103 'International Tables Vol C Tables 4.2.6.8 and 6.1.1.4'
Al Al 0.0645 0.0514 'International Tables Vol C Tables 4.2.6.8 and 6.1.1.4'
Os Os -1.2165 7.6030 'International Tables Vol C Tables 4.2.6.8 and 6.1.1.4'
H H 0.0000 0.0000 'International Tables Vol C Tables 4.2.6.8 and 6.1.1.4'

loop_
_geom_angle_atom_site_label_1
_geom_angle_atom_site_label_2
_geom_angle_atom_site_label_3
_geom_angle
_geom_angle_site_symmetry_1
_geom_angle_site_symmetry_3
_geom_angle_publ_flag
C4 Os1 C1 92.69(16) . . ?
C4 Os1 C3 90.63(17) . . ?
C1 Os1 C3 94.67(16) . . ?
C4 Os1 C2 173.74(16) . . ?
C1 Os1 C2 93.56(16) . . ?
C3 Os1 C2 89.28(17) . . ?
C4 Os1 C5 89.25(18) . . ?
C1 Os1 C5 95.19(17) . . ?
C3 Os1 C5 170.14(16) . . ?
C2 Os1 C5 89.77(18) . . ?
C4 Os1 Os2 85.11(11) . . ?
C1 Os1 Os2 177.78(12) . . ?
C3 Os1 Os2 85.07(11) . . ?
C2 Os1 Os2 88.64(12) . . ?
C5 Os1 Os2 85.10(12) . . ?
C7 Os2 C7 180.0 . 2_566 ?
C7 Os2 C6 89.62(17) . 2_566 ?
C7 Os2 C6 90.38(17) 2_566 2_566 ?
C7 Os2 C6 90.38(17) . . ?
C7 Os2 C6 89.62(17) 2_566 . ?
C6 Os2 C6 180.0 2_566 . ?
C7 Os2 Os1 89.80(12) . 2_566 ?
C7 Os2 Os1 90.20(12) 2_566 2_566 ?
C6 Os2 Os1 90.58(11) 2_566 2_566 ?
C6 Os2 Os1 89.42(11) . 2_566 ?
C7 Os2 Os1 90.20(12) . . ?
C7 Os2 Os1 89.80(12) 2_566 . ?
C6 Os2 Os1 89.42(11) 2_566 . ?
C6 Os2 Os1 90.58(11) . . ?
Os1 Os2 Os1 180.0 2_566 . ?
O1_9 Al1 O1_5 110.3(14) . . ?
O1_5 Al1 O1_8 114.4(3) . . ?
O1_9 Al1 O1_6 114.3(16) . . ?
O1_5 Al1 O1_6 111.05(16) . . ?
O1_8 Al1 O1_6 115.4(3) . . ?
O1_9 Al1 F1 107.8(14) . . ?
O1_5 Al1 F1 105.14(16) . . ?
O1_8 Al1 F1 102.0(3) . . ?
O1_6 Al1 F1 107.69(14) . . ?
O1_2 Al2 O1_1 109.86(16) . . ?
O1_2 Al2 O1_3 118.39(16) . . ?
O1_1 Al2 O1_3 112.57(17) . . ?
O1_2 Al2 F1 109.68(14) . . ?
O1_1 Al2 F1 104.06(16) . . ?
O1_3 Al2 F1 100.93(14) . . ?
Al2 F1 Al1 176.26(17) . . ?
O1 C1 Os1 179.3(4) . . ?
O2 C2 Os1 179.5(4) . . ?
O3 C3 Os1 176.8(4) . . ?
O4 C4 Os1 177.9(4) . . ?
O5 C5 Os1 177.4(4) . . ?
O6 C6 Os2 177.8(4) . . ?
O7 C7 Os2 178.4(4) . . ?
C1_1 O1_1 Al2 149.0(3) . . ?
O1_1 C1_1 C2_1 112.0(3) . . ?
O1_1 C1_1 C3_1 107.5(3) . . ?
C2_1 C1_1 C3_1 110.1(3) . . ?
O1_1 C1_1 C4_1 109.2(4) . . ?
C2_1 C1_1 C4_1 108.9(4) . . ?
C3_1 C1_1 C4_1 109.2(3) . . ?
F3_1 C2_1 F1_1 108.1(4) . . ?
F3_1 C2_1 F2_1 108.5(4) . . ?
F1_1 C2_1 F2_1 107.7(4) . . ?
F3_1 C2_1 C1_1 110.2(4) . . ?
F1_1 C2_1 C1_1 111.4(4) . . ?
F2_1 C2_1 C1_1 110.8(4) . . ?
F4_1 C3_1 F5_1 107.4(4) . . ?
F4_1 C3_1 F6_1 107.1(4) . . ?
F5_1 C3_1 F6_1 107.9(4) . . ?
F4_1 C3_1 C1_1 111.4(3) . . ?
F5_1 C3_1 C1_1 110.3(4) . . ?
F6_1 C3_1 C1_1 112.5(4) . . ?
F9_1 C4_1 F8_1 108.8(4) . . ?
F9_1 C4_1 F7_1 107.8(4) . . ?
F8_1 C4_1 F7_1 106.8(4) . . ?
F9_1 C4_1 C1_1 110.7(4) . . ?
F8_1 C4_1 C1_1 112.2(4) . . ?
F7_1 C4_1 C1_1 110.5(4) . . ?
C1_2 O1_2 Al2 147.1(3) . . ?
O1_2 C1_2 C4_2 108.9(4) . . ?
O1_2 C1_2 C2_2 110.2(3) . . ?
C4_2 C1_2 C2_2 109.5(3) . . ?
O1_2 C1_2 C3_2 108.7(3) . . ?
C4_2 C1_2 C3_2 110.1(4) . . ?
C2_2 C1_2 C3_2 109.4(4) . . ?
F2_2 C2_2 F1_2 108.5(4) . . ?
F2_2 C2_2 F3_2 107.7(4) . . ?
F1_2 C2_2 F3_2 106.8(4) . . ?
F2_2 C2_2 C1_2 112.9(3) . . ?
F1_2 C2_2 C1_2 111.5(4) . . ?
F3_2 C2_2 C1_2 109.1(3) . . ?
F5_2 C3_2 F4_2 107.9(4) . . ?
F5_2 C3_2 F6_2 108.0(4) . . ?
F4_2 C3_2 F6_2 107.6(4) . . ?
F5_2 C3_2 C1_2 110.7(4) . . ?
F4_2 C3_2 C1_2 110.2(4) . . ?
F6_2 C3_2 C1_2 112.3(4) . . ?
F9_2 C4_2 F7_2 107.4(4) . . ?
F9_2 C4_2 F8_2 108.7(4) . . ?
F7_2 C4_2 F8_2 108.1(4) . . ?
F9_2 C4_2 C1_2 110.5(4) . . ?
F7_2 C4_2 C1_2 110.7(4) . . ?
F8_2 C4_2 C1_2 111.3(4) . . ?
C1_3 O1_3 Al2 151.4(3) . . ?
O1_3 C1_3 C4_3 111.1(3) . . ?
O1_3 C1_3 C2_3 108.1(3) . . ?
C4_3 C1_3 C2_3 108.7(3) . . ?
O1_3 C1_3 C3_3 109.7(3) . . ?
C4_3 C1_3 C3_3 109.2(3) . . ?
C2_3 C1_3 C3_3 110.1(3) . . ?
F3_3 C2_3 F2_3 109.0(4) . . ?
F3_3 C2_3 F1_3 107.4(4) . . ?
F2_3 C2_3 F1_3 107.1(4) . . ?
F3_3 C2_3 C1_3 110.8(4) . . ?
F2_3 C2_3 C1_3 112.3(4) . . ?
F1_3 C2_3 C1_3 110.0(4) . . ?
F4_3 C3_3 F5_3 108.5(4) . . ?
F4_3 C3_3 F6_3 108.8(4) . . ?
F5_3 C3_3 F6_3 105.8(4) . . ?
F4_3 C3_3 C1_3 111.2(4) . . ?
F5_3 C3_3 C1_3 110.2(4) . . ?
F6_3 C3_3 C1_3 112.1(4) . . ?
F9_3 C4_3 F8_3 109.0(4) . . ?
F9_3 C4_3 F7_3 107.3(4) . . ?
F8_3 C4_3 F7_3 105.1(4) . . ?
F9_3 C4_3 C1_3 112.5(3) . . ?
F8_3 C4_3 C1_3 112.6(4) . . ?
F7_3 C4_3 C1_3 110.0(4) . . ?
C1_5 O1_5 Al1 148.5(3) . . ?
O1_5 C1_5 C4_5 108.6(3) . . ?
O1_5 C1_5 C3_5 112.3(3) . . ?
C4_5 C1_5 C3_5 109.0(3) . . ?
O1_5 C1_5 C2_5 108.9(4) . . ?
C4_5 C1_5 C2_5 109.2(4) . . ?
C3_5 C1_5 C2_5 108.7(3) . . ?
F1_5 C2_5 F3_5 107.7(4) . . ?
F1_5 C2_5 F2_5 108.3(4) . . ?
F3_5 C2_5 F2_5 107.3(4) . . ?
F1_5 C2_5 C1_5 111.5(4) . . ?
F3_5 C2_5 C1_5 109.5(4) . . ?
F2_5 C2_5 C1_5 112.3(4) . . ?
F6_5 C3_5 F4_5 108.4(4) . . ?
F6_5 C3_5 F5_5 107.3(4) . . ?
F4_5 C3_5 F5_5 106.6(3) . . ?
F6_5 C3_5 C1_5 113.1(3) . . ?
F4_5 C3_5 C1_5 109.6(3) . . ?
F5_5 C3_5 C1_5 111.5(3) . . ?
F9_5 C4_5 F7_5 107.8(4) . . ?
F9_5 C4_5 F8_5 107.8(4) . . ?
F7_5 C4_5 F8_5 108.3(4) . . ?
F9_5 C4_5 C1_5 111.1(4) . . ?
F7_5 C4_5 C1_5 110.3(3) . . ?
F8_5 C4_5 C1_5 111.6(4) . . ?
C1_6 O1_6 Al1 146.7(3) . . ?
O1_6 C1_6 C4_6 109.3(3) . . ?
O1_6 C1_6 C2_6 108.4(3) . . ?
C4_6 C1_6 C2_6 109.6(3) . . ?
O1_6 C1_6 C3_6 110.9(3) . . ?
C4_6 C1_6 C3_6 110.0(3) . . ?
C2_6 C1_6 C3_6 108.6(3) . . ?
F3_6 C2_6 F2_6 108.0(4) . . ?
F3_6 C2_6 F1_6 106.3(4) . . ?
F2_6 C2_6 F1_6 107.6(3) . . ?
F3_6 C2_6 C1_6 111.4(3) . . ?
F2_6 C2_6 C1_6 112.3(4) . . ?
F1_6 C2_6 C1_6 110.9(4) . . ?
F4_6 C3_6 F6_6 108.8(4) . . ?
F4_6 C3_6 F5_6 107.0(4) . . ?
F6_6 C3_6 F5_6 108.0(4) . . ?
F4_6 C3_6 C1_6 109.9(3) . . ?
F6_6 C3_6 C1_6 112.4(4) . . ?
F5_6 C3_6 C1_6 110.7(4) . . ?
F9_6 C4_6 F8_6 108.0(4) . . ?
F9_6 C4_6 F7_6 107.9(4) . . ?
F8_6 C4_6 F7_6 107.6(4) . . ?
F9_6 C4_6 C1_6 111.1(4) . . ?
F8_6 C4_6 C1_6 112.9(4) . . ?
F7_6 C4_6 C1_6 109.0(4) . . ?
F1_7 C1_7 C2_7 118.5(10) . . ?
F1_7 C1_7 C6_7 119.4(10) . . ?
C2_7 C1_7 C6_7 122.1(9) . . ?
F2_7 C2_7 C1_7 120.8(9) . . ?
F2_7 C2_7 C3_7 120.1(10) . . ?
C1_7 C2_7 C3_7 119.1(8) . . ?
F3_7 C3_7 C4_7 121.3(8) . . ?
F3_7 C3_7 C2_7 119.9(9) . . ?
C4_7 C3_7 C2_7 118.9(8) . . ?
F4_7 C4_7 C5_7 120.2(10) . . ?
F4_7 C4_7 C3_7 117.8(10) . . ?
C5_7 C4_7 C3_7 122.0(9) . . ?
C4_7 C5_7 C6_7 119.4(9) . . ?
C4_7 C5_7 H5_7 120.3 . . ?
C6_7 C5_7 H5_7 120.3 . . ?
C5_7 C6_7 C1_7 118.5(9) . . ?
C5_7 C6_7 H6_7 120.8 . . ?
C1_7 C6_7 H6_7 120.8 . . ?
C1_8 O1_8 Al1 151.0(5) . . ?
O1_8 C1_8 C4_8 111.2(5) . . ?
O1_8 C1_8 C2_8 107.5(5) . . ?
C4_8 C1_8 C2_8 109.8(5) . . ?
O1_8 C1_8 C3_8 110.4(5) . . ?
C4_8 C1_8 C3_8 109.1(5) . . ?
C2_8 C1_8 C3_8 108.7(5) . . ?
F3_8 C2_8 F2_8 110.2(6) . . ?
F3_8 C2_8 F1_8 106.5(5) . . ?
F2_8 C2_8 F1_8 106.5(5) . . ?
F3_8 C2_8 C1_8 111.7(5) . . ?
F2_8 C2_8 C1_8 112.5(5) . . ?
F1_8 C2_8 C1_8 109.1(5) . . ?
F4_8 C3_8 F6_8 110.2(6) . . ?
F4_8 C3_8 F5_8 105.9(5) . . ?
F6_8 C3_8 F5_8 107.0(6) . . ?
F4_8 C3_8 C1_8 111.2(5) . . ?
F6_8 C3_8 C1_8 113.3(6) . . ?
F5_8 C3_8 C1_8 108.9(5) . . ?
F9_8 C4_8 F8_8 109.5(6) . . ?
F9_8 C4_8 F7_8 106.9(6) . . ?
F8_8 C4_8 F7_8 108.5(6) . . ?
F9_8 C4_8 C1_8 111.8(5) . . ?
F8_8 C4_8 C1_8 112.0(5) . . ?
F7_8 C4_8 C1_8 108.0(5) . . ?
C1_9 O1_9 Al1 161(3) . . ?
O1_9 C1_9 C2_9 111.9(17) . . ?
O1_9 C1_9 C4_9 110.0(17) . . ?
C2_9 C1_9 C4_9 108.4(12) . . ?
O1_9 C1_9 C3_9 110.9(18) . . ?
C2_9 C1_9 C3_9 107.5(13) . . ?
C4_9 C1_9 C3_9 108.0(13) . . ?
F3_9 C2_9 F1_9 112.1(16) . . ?
F3_9 C2_9 F2_9 106.0(17) . . ?
F1_9 C2_9 F2_9 110.6(17) . . ?
F3_9 C2_9 C1_9 111.9(15) . . ?
F1_9 C2_9 C1_9 106.3(14) . . ?
F2_9 C2_9 C1_9 110.0(16) . . ?
F4_9 C3_9 F6_9 106.7(18) . . ?
F4_9 C3_9 F5_9 113.2(18) . . ?
F6_9 C3_9 F5_9 110.5(18) . . ?
F4_9 C3_9 C1_9 109.0(16) . . ?
F6_9 C3_9 C1_9 111.6(18) . . ?
F5_9 C3_9 C1_9 105.9(15) . . ?
F9_9 C4_9 F8_9 107.1(17) . . ?
F9_9 C4_9 F7_9 113.2(18) . . ?
F8_9 C4_9 F7_9 108.5(18) . . ?
F9_9 C4_9 C1_9 110.6(15) . . ?
F8_9 C4_9 C1_9 111.5(17) . . ?
F7_9 C4_9 C1_9 106.0(14) . . ?

loop_
_geom_bond_atom_site_label_1
_geom_bond_atom_site_label_2
_geom_bond_distance
_geom_bond_site_symmetry_2
_geom_bond_publ_flag
Os1 C4 1.980(4) . ?
Os1 C1 1.986(4) . ?
Os1 C3 1.990(4) . ?
Os1 C2 1.996(4) . ?
Os1 C5 1.997(4) . ?
Os1 Os2 2.9106(7) . ?
Os2 C7 1.962(4) . ?
Os2 C7 1.962(4) 2_566 ?
Os2 C6 1.965(4) 2_566 ?
Os2 C6 1.965(4) . ?
Al1 O1_9 1.61(3) . ?
Al1 O1_5 1.701(3) . ?
Al1 O1_8 1.715(6) . ?
Al1 O1_6 1.716(3) . ?
Al1 F1 1.767(3) . ?
Al2 O1_2 1.697(3) . ?
Al2 O1_1 1.702(3) . ?
Al2 O1_3 1.712(3) . ?
Al2 F1 1.767(3) . ?
O2 C2 1.123(5) . ?
C1 O1 1.106(5) . ?
O3 C3 1.122(5) . ?
O4 C4 1.127(5) . ?
O5 C5 1.119(5) . ?
O6 C6 1.123(5) . ?
O7 C7 1.128(5) . ?
O1_1 C1_1 1.355(5) . ?
C1_1 C2_1 1.551(6) . ?
C1_1 C3_1 1.556(5) . ?
C1_1 C4_1 1.559(6) . ?
C2_1 F3_1 1.320(6) . ?
C2_1 F1_1 1.327(6) . ?
C2_1 F2_1 1.345(5) . ?
C3_1 F4_1 1.327(5) . ?
C3_1 F5_1 1.330(5) . ?
C3_1 F6_1 1.337(5) . ?
C4_1 F9_1 1.322(5) . ?
C4_1 F8_1 1.332(5) . ?
C4_1 F7_1 1.337(5) . ?
O1_2 C1_2 1.363(5) . ?
C1_2 C4_2 1.549(6) . ?
C1_2 C2_2 1.552(6) . ?
C1_2 C3_2 1.554(6) . ?
C2_2 F2_2 1.328(5) . ?
C2_2 F1_2 1.329(5) . ?
C2_2 F3_2 1.343(5) . ?
C3_2 F5_2 1.326(6) . ?
C3_2 F4_2 1.328(5) . ?
C3_2 F6_2 1.333(5) . ?
C4_2 F9_2 1.327(6) . ?
C4_2 F7_2 1.329(6) . ?
C4_2 F8_2 1.335(5) . ?
O1_3 C1_3 1.352(5) . ?
C1_3 C4_3 1.556(6) . ?
C1_3 C2_3 1.558(6) . ?
C1_3 C3_3 1.560(6) . ?
C2_3 F3_3 1.318(5) . ?
C2_3 F2_3 1.331(5) . ?
C2_3 F1_3 1.338(5) . ?
C3_3 F4_3 1.310(5) . ?
C3_3 F5_3 1.337(5) . ?
C3_3 F6_3 1.342(5) . ?
C4_3 F9_3 1.311(5) . ?
C4_3 F8_3 1.334(5) . ?
C4_3 F7_3 1.348(6) . ?
O1_5 C1_5 1.349(5) . ?
C1_5 C4_5 1.553(6) . ?
C1_5 C3_5 1.556(5) . ?
C1_5 C2_5 1.557(6) . ?
C2_5 F1_5 1.328(5) . ?
C2_5 F3_5 1.332(6) . ?
C2_5 F2_5 1.332(6) . ?
C3_5 F6_5 1.320(5) . ?
C3_5 F4_5 1.332(5) . ?
C3_5 F5_5 1.343(5) . ?
C4_5 F9_5 1.327(5) . ?
C4_5 F7_5 1.327(6) . ?
C4_5 F8_5 1.334(5) . ?
O1_6 C1_6 1.361(4) . ?
C1_6 C4_6 1.546(6) . ?
C1_6 C2_6 1.555(6) . ?
C1_6 C3_6 1.555(6) . ?
C2_6 F3_6 1.327(5) . ?
C2_6 F2_6 1.333(5) . ?
C2_6 F1_6 1.335(5) . ?
C3_6 F4_6 1.323(5) . ?
C3_6 F6_6 1.329(5) . ?
C3_6 F5_6 1.347(5) . ?
C4_6 F9_6 1.319(5) . ?
C4_6 F8_6 1.331(5) . ?
C4_6 F7_6 1.345(6) . ?
F1_7 C1_7 1.350(11) . ?
F2_7 C2_7 1.334(10) . ?
F3_7 C3_7 1.334(10) . ?
F4_7 C4_7 1.352(11) . ?
C1_7 C2_7 1.372(10) . ?
C1_7 C6_7 1.390(11) . ?
C2_7 C3_7 1.393(10) . ?
C3_7 C4_7 1.380(10) . ?
C4_7 C5_7 1.375(10) . ?
C5_7 C6_7 1.388(11) . ?
C5_7 H5_7 0.9500 . ?
C6_7 H6_7 0.9500 . ?
O1_8 C1_8 1.360(6) . ?
C1_8 C4_8 1.551(7) . ?
C1_8 C2_8 1.555(7) . ?
C1_8 C3_8 1.558(7) . ?
C2_8 F3_8 1.293(7) . ?
C2_8 F2_8 1.331(6) . ?
C2_8 F1_8 1.349(7) . ?
C3_8 F4_8 1.322(7) . ?
C3_8 F6_8 1.324(7) . ?
C3_8 F5_8 1.370(7) . ?
C4_8 F9_8 1.294(7) . ?
C4_8 F8_8 1.331(7) . ?
C4_8 F7_8 1.370(8) . ?
O1_9 C1_9 1.351(14) . ?
C1_9 C2_9 1.548(12) . ?
C1_9 C4_9 1.556(12) . ?
C1_9 C3_9 1.558(13) . ?
C2_9 F3_9 1.326(13) . ?
C2_9 F1_9 1.345(13) . ?
C2_9 F2_9 1.347(13) . ?
C3_9 F4_9 1.318(13) . ?
C3_9 F6_9 1.330(13) . ?
C3_9 F5_9 1.346(13) . ?
C4_9 F9_9 1.319(13) . ?
C4_9 F8_9 1.329(13) . ?
C4_9 F7_9 1.343(13) . ?

loop_
_geom_torsion_atom_site_label_1
_geom_torsion_atom_site_label_2
_geom_torsion_atom_site_label_3
_geom_torsion_atom_site_label_4
_geom_torsion
_geom_torsion_site_symmetry_1
_geom_torsion_site_symmetry_2
_geom_torsion_site_symmetry_3
_geom_torsion_site_symmetry_4
_geom_torsion_publ_flag
O1_2 Al2 O1_1 C1_1 -10.1(7) . . . . ?
O1_3 Al2 O1_1 C1_1 124.1(6) . . . . ?
F1 Al2 O1_1 C1_1 -127.5(6) . . . . ?
Al2 O1_1 C1_1 C2_1 -24.6(8) . . . . ?
Al2 O1_1 C1_1 C3_1 -145.7(5) . . . . ?
Al2 O1_1 C1_1 C4_1 96.0(7) . . . . ?
O1_1 C1_1 C2_1 F3_1 -40.8(5) . . . . ?
C3_1 C1_1 C2_1 F3_1 78.7(5) . . . . ?
C4_1 C1_1 C2_1 F3_1 -161.6(4) . . . . ?
O1_1 C1_1 C2_1 F1_1 79.2(5) . . . . ?
C3_1 C1_1 C2_1 F1_1 -161.2(4) . . . . ?
C4_1 C1_1 C2_1 F1_1 -41.6(5) . . . . ?
O1_1 C1_1 C2_1 F2_1 -160.9(4) . . . . ?
C3_1 C1_1 C2_1 F2_1 -41.3(5) . . . . ?
C4_1 C1_1 C2_1 F2_1 78.3(5) . . . . ?
O1_1 C1_1 C3_1 F4_1 -41.2(5) . . . . ?
C2_1 C1_1 C3_1 F4_1 -163.5(4) . . . . ?
C4_1 C1_1 C3_1 F4_1 77.1(4) . . . . ?
O1_1 C1_1 C3_1 F5_1 78.0(5) . . . . ?
C2_1 C1_1 C3_1 F5_1 -44.3(5) . . . . ?
C4_1 C1_1 C3_1 F5_1 -163.7(4) . . . . ?
O1_1 C1_1 C3_1 F6_1 -161.5(4) . . . . ?
C2_1 C1_1 C3_1 F6_1 76.2(5) . . . . ?
C4_1 C1_1 C3_1 F6_1 -43.2(5) . . . . ?
O1_1 C1_1 C4_1 F9_1 -46.6(5) . . . . ?
C2_1 C1_1 C4_1 F9_1 75.9(5) . . . . ?
C3_1 C1_1 C4_1 F9_1 -163.8(4) . . . . ?
O1_1 C1_1 C4_1 F8_1 -168.3(3) . . . . ?
C2_1 C1_1 C4_1 F8_1 -45.8(5) . . . . ?
C3_1 C1_1 C4_1 F8_1 74.5(4) . . . . ?
O1_1 C1_1 C4_1 F7_1 72.7(4) . . . . ?
C2_1 C1_1 C4_1 F7_1 -164.8(3) . . . . ?
C3_1 C1_1 C4_1 F7_1 -44.6(5) . . . . ?
O1_1 Al2 O1_2 C1_2 -159.2(5) . . . . ?
O1_3 Al2 O1_2 C1_2 69.6(6) . . . . ?
F1 Al2 O1_2 C1_2 -45.4(6) . . . . ?
Al2 O1_2 C1_2 C4_2 -158.5(4) . . . . ?
Al2 O1_2 C1_2 C2_2 -38.3(7) . . . . ?
Al2 O1_2 C1_2 C3_2 81.6(6) . . . . ?
O1_2 C1_2 C2_2 F2_2 160.3(4) . . . . ?
C4_2 C1_2 C2_2 F2_2 -79.9(5) . . . . ?
C3_2 C1_2 C2_2 F2_2 40.8(5) . . . . ?
O1_2 C1_2 C2_2 F1_2 -77.2(4) . . . . ?
C4_2 C1_2 C2_2 F1_2 42.6(5) . . . . ?
C3_2 C1_2 C2_2 F1_2 163.3(3) . . . . ?
O1_2 C1_2 C2_2 F3_2 40.6(5) . . . . ?
C4_2 C1_2 C2_2 F3_2 160.4(4) . . . . ?
C3_2 C1_2 C2_2 F3_2 -78.9(4) . . . . ?
O1_2 C1_2 C3_2 F5_2 -73.8(5) . . . . ?
C4_2 C1_2 C3_2 F5_2 167.0(4) . . . . ?
C2_2 C1_2 C3_2 F5_2 46.6(5) . . . . ?
O1_2 C1_2 C3_2 F4_2 45.5(5) . . . . ?
C4_2 C1_2 C3_2 F4_2 -73.7(5) . . . . ?
C2_2 C1_2 C3_2 F4_2 165.9(4) . . . . ?
O1_2 C1_2 C3_2 F6_2 165.5(4) . . . . ?
C4_2 C1_2 C3_2 F6_2 46.3(5) . . . . ?
C2_2 C1_2 C3_2 F6_2 -74.1(5) . . . . ?
O1_2 C1_2 C4_2 F9_2 43.9(5) . . . . ?
C2_2 C1_2 C4_2 F9_2 -76.7(5) . . . . ?
C3_2 C1_2 C4_2 F9_2 163.0(4) . . . . ?
O1_2 C1_2 C4_2 F7_2 -74.9(5) . . . . ?
C2_2 C1_2 C4_2 F7_2 164.5(4) . . . . ?
C3_2 C1_2 C4_2 F7_2 44.2(5) . . . . ?
O1_2 C1_2 C4_2 F8_2 164.8(4) . . . . ?
C2_2 C1_2 C4_2 F8_2 44.2(5) . . . . ?
C3_2 C1_2 C4_2 F8_2 -76.1(5) . . . . ?
O1_2 Al2 O1_3 C1_3 75.4(6) . . . . ?
O1_1 Al2 O1_3 C1_3 -54.6(6) . . . . ?
F1 Al2 O1_3 C1_3 -165.0(6) . . . . ?
Al2 O1_3 C1_3 C4_3 -30.7(7) . . . . ?
Al2 O1_3 C1_3 C2_3 -149.9(5) . . . . ?
Al2 O1_3 C1_3 C3_3 90.1(6) . . . . ?
O1_3 C1_3 C2_3 F3_3 -43.8(5) . . . . ?
C4_3 C1_3 C2_3 F3_3 -164.5(4) . . . . ?
C3_3 C1_3 C2_3 F3_3 76.0(4) . . . . ?
O1_3 C1_3 C2_3 F2_3 -166.0(4) . . . . ?
C4_3 C1_3 C2_3 F2_3 73.3(5) . . . . ?
C3_3 C1_3 C2_3 F2_3 -46.2(5) . . . . ?
O1_3 C1_3 C2_3 F1_3 74.9(4) . . . . ?
C4_3 C1_3 C2_3 F1_3 -45.8(4) . . . . ?
C3_3 C1_3 C2_3 F1_3 -165.3(3) . . . . ?
O1_3 C1_3 C3_3 F4_3 -44.2(5) . . . . ?
C4_3 C1_3 C3_3 F4_3 77.7(5) . . . . ?
C2_3 C1_3 C3_3 F4_3 -163.1(4) . . . . ?
O1_3 C1_3 C3_3 F5_3 76.1(4) . . . . ?
C4_3 C1_3 C3_3 F5_3 -162.0(4) . . . . ?
C2_3 C1_3 C3_3 F5_3 -42.8(5) . . . . ?
O1_3 C1_3 C3_3 F6_3 -166.3(4) . . . . ?
C4_3 C1_3 C3_3 F6_3 -44.4(5) . . . . ?
C2_3 C1_3 C3_3 F6_3 74.8(5) . . . . ?
O1_3 C1_3 C4_3 F9_3 -39.6(5) . . . . ?
C2_3 C1_3 C4_3 F9_3 79.3(5) . . . . ?
C3_3 C1_3 C4_3 F9_3 -160.7(4) . . . . ?
O1_3 C1_3 C4_3 F8_3 -163.2(4) . . . . ?
C2_3 C1_3 C4_3 F8_3 -44.3(5) . . . . ?
C3_3 C1_3 C4_3 F8_3 75.7(5) . . . . ?
O1_3 C1_3 C4_3 F7_3 79.9(4) . . . . ?
C2_3 C1_3 C4_3 F7_3 -161.2(4) . . . . ?
C3_3 C1_3 C4_3 F7_3 -41.2(5) . . . . ?
O1_9 Al1 O1_5 C1_5 136.8(17) . . . . ?
O1_8 Al1 O1_5 C1_5 141.7(6) . . . . ?
O1_6 Al1 O1_5 C1_5 8.9(7) . . . . ?
F1 Al1 O1_5 C1_5 -107.2(6) . . . . ?
Al1 O1_5 C1_5 C4_5 147.0(5) . . . . ?
Al1 O1_5 C1_5 C3_5 26.4(8) . . . . ?
Al1 O1_5 C1_5 C2_5 -94.1(6) . . . . ?
O1_5 C1_5 C2_5 F1_5 -76.5(5) . . . . ?
C4_5 C1_5 C2_5 F1_5 42.0(6) . . . . ?
C3_5 C1_5 C2_5 F1_5 160.9(4) . . . . ?
O1_5 C1_5 C2_5 F3_5 42.7(5) . . . . ?
C4_5 C1_5 C2_5 F3_5 161.2(4) . . . . ?
C3_5 C1_5 C2_5 F3_5 -80.0(4) . . . . ?
O1_5 C1_5 C2_5 F2_5 161.8(4) . . . . ?
C4_5 C1_5 C2_5 F2_5 -79.7(5) . . . . ?
C3_5 C1_5 C2_5 F2_5 39.2(5) . . . . ?
O1_5 C1_5 C3_5 F6_5 160.2(4) . . . . ?
C4_5 C1_5 C3_5 F6_5 39.8(5) . . . . ?
C2_5 C1_5 C3_5 F6_5 -79.2(5) . . . . ?
O1_5 C1_5 C3_5 F4_5 39.1(5) . . . . ?
C4_5 C1_5 C3_5 F4_5 -81.3(4) . . . . ?
C2_5 C1_5 C3_5 F4_5 159.7(4) . . . . ?
O1_5 C1_5 C3_5 F5_5 -78.7(4) . . . . ?
C4_5 C1_5 C3_5 F5_5 160.9(3) . . . . ?
C2_5 C1_5 C3_5 F5_5 41.9(5) . . . . ?
O1_5 C1_5 C4_5 F9_5 44.3(5) . . . . ?
C3_5 C1_5 C4_5 F9_5 166.9(4) . . . . ?
C2_5 C1_5 C4_5 F9_5 -74.4(5) . . . . ?
O1_5 C1_5 C4_5 F7_5 -75.1(5) . . . . ?
C3_5 C1_5 C4_5 F7_5 47.5(5) . . . . ?
C2_5 C1_5 C4_5 F7_5 166.2(4) . . . . ?
O1_5 C1_5 C4_5 F8_5 164.5(4) . . . . ?
C3_5 C1_5 C4_5 F8_5 -72.8(5) . . . . ?
C2_5 C1_5 C4_5 F8_5 45.8(5) . . . . ?
O1_9 Al1 O1_6 C1_6 68.4(16) . . . . ?
O1_5 Al1 O1_6 C1_6 -166.0(5) . . . . ?
O1_8 Al1 O1_6 C1_6 61.7(6) . . . . ?
F1 Al1 O1_6 C1_6 -51.3(5) . . . . ?
Al1 O1_6 C1_6 C4_6 95.0(5) . . . . ?
Al1 O1_6 C1_6 C2_6 -145.5(4) . . . . ?
Al1 O1_6 C1_6 C3_6 -26.3(7) . . . . ?
O1_6 C1_6 C2_6 F3_6 44.9(5) . . . . ?
C4_6 C1_6 C2_6 F3_6 164.2(4) . . . . ?
C3_6 C1_6 C2_6 F3_6 -75.6(4) . . . . ?
O1_6 C1_6 C2_6 F2_6 166.3(4) . . . . ?
C4_6 C1_6 C2_6 F2_6 -74.4(4) . . . . ?
C3_6 C1_6 C2_6 F2_6 45.7(5) . . . . ?
O1_6 C1_6 C2_6 F1_6 -73.3(4) . . . . ?
C4_6 C1_6 C2_6 F1_6 46.0(5) . . . . ?
C3_6 C1_6 C2_6 F1_6 166.1(3) . . . . ?
O1_6 C1_6 C3_6 F4_6 40.8(5) . . . . ?
C4_6 C1_6 C3_6 F4_6 -80.2(4) . . . . ?
C2_6 C1_6 C3_6 F4_6 159.8(4) . . . . ?
O1_6 C1_6 C3_6 F6_6 162.0(4) . . . . ?
C4_6 C1_6 C3_6 F6_6 41.0(5) . . . . ?
C2_6 C1_6 C3_6 F6_6 -78.9(4) . . . . ?
O1_6 C1_6 C3_6 F5_6 -77.2(4) . . . . ?
C4_6 C1_6 C3_6 F5_6 161.8(3) . . . . ?
C2_6 C1_6 C3_6 F5_6 41.9(4) . . . . ?
O1_6 C1_6 C4_6 F9_6 44.3(5) . . . . ?
C2_6 C1_6 C4_6 F9_6 -74.4(5) . . . . ?
C3_6 C1_6 C4_6 F9_6 166.2(4) . . . . ?
O1_6 C1_6 C4_6 F8_6 165.9(4) . . . . ?
C2_6 C1_6 C4_6 F8_6 47.2(5) . . . . ?
C3_6 C1_6 C4_6 F8_6 -72.1(5) . . . . ?
O1_6 C1_6 C4_6 F7_6 -74.6(4) . . . . ?
C2_6 C1_6 C4_6 F7_6 166.7(3) . . . . ?
C3_6 C1_6 C4_6 F7_6 47.4(5) . . . . ?
F1_7 C1_7 C2_7 F2_7 1.6(15) . . . . ?
C6_7 C1_7 C2_7 F2_7 179.6(10) . . . . ?
F1_7 C1_7 C2_7 C3_7 -178.9(9) . . . . ?
C6_7 C1_7 C2_7 C3_7 -0.9(15) . . . . ?
F2_7 C2_7 C3_7 F3_7 0.7(15) . . . . ?
C1_7 C2_7 C3_7 F3_7 -178.8(10) . . . . ?
F2_7 C2_7 C3_7 C4_7 -179.6(10) . . . . ?
C1_7 C2_7 C3_7 C4_7 0.9(15) . . . . ?
F3_7 C3_7 C4_7 F4_7 -1.8(16) . . . . ?
C2_7 C3_7 C4_7 F4_7 178.4(10) . . . . ?
F3_7 C3_7 C4_7 C5_7 178.6(11) . . . . ?
C2_7 C3_7 C4_7 C5_7 -1.2(16) . . . . ?
F4_7 C4_7 C5_7 C6_7 -178.2(10) . . . . ?
C3_7 C4_7 C5_7 C6_7 1.3(16) . . . . ?
C4_7 C5_7 C6_7 C1_7 -1.2(16) . . . . ?
F1_7 C1_7 C6_7 C5_7 179.1(10) . . . . ?
C2_7 C1_7 C6_7 C5_7 1.1(15) . . . . ?
O1_5 Al1 O1_8 C1_8 -42.6(14) . . . . ?
O1_6 Al1 O1_8 C1_8 88.1(13) . . . . ?
F1 Al1 O1_8 C1_8 -155.5(13) . . . . ?
Al1 O1_8 C1_8 C4_8 56.6(14) . . . . ?
Al1 O1_8 C1_8 C2_8 176.9(12) . . . . ?
Al1 O1_8 C1_8 C3_8 -64.7(14) . . . . ?
O1_8 C1_8 C2_8 F3_8 40.0(7) . . . . ?
C4_8 C1_8 C2_8 F3_8 161.1(6) . . . . ?
C3_8 C1_8 C2_8 F3_8 -79.6(6) . . . . ?
O1_8 C1_8 C2_8 F2_8 164.5(6) . . . . ?
C4_8 C1_8 C2_8 F2_8 -74.4(6) . . . . ?
C3_8 C1_8 C2_8 F2_8 44.9(7) . . . . ?
O1_8 C1_8 C2_8 F1_8 -77.5(6) . . . . ?
C4_8 C1_8 C2_8 F1_8 43.6(6) . . . . ?
C3_8 C1_8 C2_8 F1_8 162.9(5) . . . . ?
O1_8 C1_8 C3_8 F4_8 40.1(7) . . . . ?
C4_8 C1_8 C3_8 F4_8 -82.4(6) . . . . ?
C2_8 C1_8 C3_8 F4_8 157.9(5) . . . . ?
O1_8 C1_8 C3_8 F6_8 164.9(6) . . . . ?
C4_8 C1_8 C3_8 F6_8 42.3(7) . . . . ?
C2_8 C1_8 C3_8 F6_8 -77.4(7) . . . . ?
O1_8 C1_8 C3_8 F5_8 -76.2(6) . . . . ?
C4_8 C1_8 C3_8 F5_8 161.2(5) . . . . ?
C2_8 C1_8 C3_8 F5_8 41.5(6) . . . . ?
O1_8 C1_8 C4_8 F9_8 41.1(8) . . . . ?
C2_8 C1_8 C4_8 F9_8 -77.7(7) . . . . ?
C3_8 C1_8 C4_8 F9_8 163.2(6) . . . . ?
O1_8 C1_8 C4_8 F8_8 164.4(6) . . . . ?
C2_8 C1_8 C4_8 F8_8 45.5(7) . . . . ?
C3_8 C1_8 C4_8 F8_8 -73.5(7) . . . . ?
O1_8 C1_8 C4_8 F7_8 -76.1(7) . . . . ?
C2_8 C1_8 C4_8 F7_8 165.0(5) . . . . ?
C3_8 C1_8 C4_8 F7_8 45.9(6) . . . . ?
O1_5 Al1 O1_9 C1_9 -35(10) . . . . ?
O1_6 Al1 O1_9 C1_9 91(10) . . . . ?
F1 Al1 O1_9 C1_9 -149(9) . . . . ?
Al1 O1_9 C1_9 C2_9 154(9) . . . . ?
Al1 O1_9 C1_9 C4_9 33(10) . . . . ?
Al1 O1_9 C1_9 C3_9 -86(10) . . . . ?
O1_9 C1_9 C2_9 F3_9 43(2) . . . . ?
C4_9 C1_9 C2_9 F3_9 164.2(18) . . . . ?
C3_9 C1_9 C2_9 F3_9 -79.2(19) . . . . ?
O1_9 C1_9 C2_9 F1_9 -80(2) . . . . ?
C4_9 C1_9 C2_9 F1_9 41.6(19) . . . . ?
C3_9 C1_9 C2_9 F1_9 158.1(17) . . . . ?
O1_9 C1_9 C2_9 F2_9 160(2) . . . . ?
C4_9 C1_9 C2_9 F2_9 -78(2) . . . . ?
C3_9 C1_9 C2_9 F2_9 38(2) . . . . ?
O1_9 C1_9 C3_9 F4_9 43(2) . . . . ?
C2_9 C1_9 C3_9 F4_9 165(2) . . . . ?
C4_9 C1_9 C3_9 F4_9 -78(2) . . . . ?
O1_9 C1_9 C3_9 F6_9 160(2) . . . . ?
C2_9 C1_9 C3_9 F6_9 -77(2) . . . . ?
C4_9 C1_9 C3_9 F6_9 40(2) . . . . ?
O1_9 C1_9 C3_9 F5_9 -79(2) . . . . ?
C2_9 C1_9 C3_9 F5_9 43(2) . . . . ?
C4_9 C1_9 C3_9 F5_9 160.1(19) . . . . ?
O1_9 C1_9 C4_9 F9_9 44(2) . . . . ?
C2_9 C1_9 C4_9 F9_9 -78.2(19) . . . . ?
C3_9 C1_9 C4_9 F9_9 165.6(18) . . . . ?
O1_9 C1_9 C4_9 F8_9 164(2) . . . . ?
C2_9 C1_9 C4_9 F8_9 41(2) . . . . ?
C3_9 C1_9 C4_9 F8_9 -75(2) . . . . ?
O1_9 C1_9 C4_9 F7_9 -79(2) . . . . ?
C2_9 C1_9 C4_9 F7_9 158.8(19) . . . . ?
C3_9 C1_9 C4_9 F7_9 43(2) . . . . ?
